data_4033350
loop_
_publ_author_name
'Kreibich, Michael'
'Petrovi\'c, Denis'
'Br\"uckner, Reinhard'

_publ_section_title
;
 Mechanistic Studies of the Deslongchamps Annulation.
;
_journal_issue 3
_journal_name_full 'The Journal of organic chemistry'
_journal_page_first 1116
_journal_page_last 1133
_journal_paper_doi 10.1021/acs.joc.7b02341
_journal_volume 83
_journal_year 2018
_chemical_formula_moiety 'C25 H28 O7'
_chemical_formula_sum 'C25 H28 O7'
_chemical_formula_weight 440.47
_space_group_crystal_system monoclinic
_space_group_IT_number 14
_space_group_name_Hall '-P 2yn'
_space_group_name_H-M_alt 'P 1 21/n 1'
_symmetry_space_group_name_Hall '-P 2yn'
_symmetry_space_group_name_H-M 'P 1 21/n 1'
_atom_sites_solution_hydrogens mixed
_audit_block_doi 10.5517/ccdc.csd.cc1p8n7v
_audit_creation_method SHELXL-2014/7
_audit_update_record
;
2017-06-20 deposited with the CCDC.
2017-09-21 downloaded from the CCDC.
;
_cell_angle_alpha 90
_cell_angle_beta 95.0515(6)
_cell_angle_gamma 90
_cell_formula_units_Z 4
_cell_length_a 11.51910(10)
_cell_length_b 12.9907(2)
_cell_length_c 15.3601(2)
_cell_measurement_reflns_used 9975
_cell_measurement_temperature 100(2)
_cell_measurement_theta_max 33.433
_cell_measurement_theta_min 2.368
_cell_volume 2289.58(5)
_computing_cell_refinement 'APEX2 (Bruker, 2012)'
_computing_data_collection 'APEX2 (Bruker, 2012)'
_computing_data_reduction 'APEX2 (Bruker, 2012)'
_computing_molecular_graphics 'XP in SHELXTL-Plus (Sheldrick, 2008)'
_computing_publication_material 'publCIF (Westrip, 2010)'
_computing_structure_refinement 'SHELXL (Sheldrick, 2015)'
_computing_structure_solution 'SHELXS (Sheldrick, 2015)'
_diffrn_ambient_temperature 100(2)
_diffrn_measured_fraction_theta_full 0.999
_diffrn_measured_fraction_theta_max 0.939
_diffrn_measurement_device_type
;
'Bruker SMART APEX II QUAZAR three-circle  diffractometer' 
;
_diffrn_measurement_method \w
_diffrn_radiation_type MoK\a
_diffrn_radiation_wavelength 0.71073
_diffrn_reflns_av_R_equivalents 0.0252
_diffrn_reflns_av_unetI/netI 0.0199
_diffrn_reflns_Laue_measured_fraction_full 0.999
_diffrn_reflns_Laue_measured_fraction_max 0.939
_diffrn_reflns_limit_h_max 17
_diffrn_reflns_limit_h_min -16
_diffrn_reflns_limit_k_max 20
_diffrn_reflns_limit_k_min -19
_diffrn_reflns_limit_l_max 23
_diffrn_reflns_limit_l_min -22
_diffrn_reflns_number 72427
_diffrn_reflns_point_group_measured_fraction_full 0.999
_diffrn_reflns_point_group_measured_fraction_max 0.939
_diffrn_reflns_theta_full 25.000
_diffrn_reflns_theta_max 34.042
_diffrn_reflns_theta_min 2.057
_diffrn_source
;
'Incoatec I\mS microfocus source with mirror optics'
;
_exptl_absorpt_coefficient_mu 0.093
_exptl_absorpt_correction_T_max 0.7467
_exptl_absorpt_correction_T_min 0.7179
_exptl_absorpt_correction_type multi-scan
_exptl_absorpt_process_details 'SADABS (Sheldrick, 1996)'
_exptl_crystal_colour colourless
_exptl_crystal_density_diffrn 1.278
_exptl_crystal_description block
_exptl_crystal_F_000 936
_exptl_crystal_size_max 0.300
_exptl_crystal_size_mid 0.210
_exptl_crystal_size_min 0.180
_refine_diff_density_max 0.512
_refine_diff_density_min -0.264
_refine_diff_density_rms 0.062
_refine_ls_extinction_method none
_refine_ls_goodness_of_fit_ref 1.045
_refine_ls_hydrogen_treatment mixed
_refine_ls_matrix_type full
_refine_ls_number_parameters 297
_refine_ls_number_reflns 8808
_refine_ls_number_restraints 0
_refine_ls_restrained_S_all 1.045
_refine_ls_R_factor_all 0.0635
_refine_ls_R_factor_gt 0.0509
_refine_ls_shift/su_max 0.000
_refine_ls_shift/su_mean 0.000
_refine_ls_structure_factor_coef Fsqd
_refine_ls_weighting_details 'w=1/[\s^2^(Fo^2^)+(0.0830P)^2^+0.5928P] where P=(Fo^2^+2Fc^2^)/3'
_refine_ls_weighting_scheme calc
_refine_ls_wR_factor_gt 0.1396
_refine_ls_wR_factor_ref 0.1484
_reflns_Friedel_coverage 0.000
_reflns_number_gt 7008
_reflns_number_total 8808
_reflns_threshold_expression 'I > 2\s(I)'
_cod_data_source_file jo7b02341_si_002.cif
_cod_data_source_block mk389_Compound_6e_CCDC_1557447
_cod_depositor_comments 'Adding full bibliography for 4033348--4033350.cif.'
_cod_database_code 4033350
_shelx_shelxl_version_number 2014/7
_shelx_space_group_comment
; 
The symmetry employed for this shelxl refinement is uniquely defined 
by the following loop, which should always be used as a source of 
symmetry information in preference to the above space-group names. 
They are only intended as comments. 
;
_shelx_estimated_absorpt_t_min 0.973
_shelx_estimated_absorpt_t_max 0.983
_publcif_funding_html
;
;

loop_
_space_group_symop_operation_xyz
'x, y, z'
'-x+1/2, y+1/2, -z+1/2'
'-x, -y, -z'
'x-1/2, -y-1/2, z-1/2'

loop_
_atom_site_label
_atom_site_type_symbol
_atom_site_fract_x
_atom_site_fract_y
_atom_site_fract_z
_atom_site_U_iso_or_equiv
_atom_site_adp_type
_atom_site_occupancy
_atom_site_site_symmetry_order
_atom_site_calc_flag
_atom_site_refinement_flags_posn
_atom_site_refinement_flags_adp
C1 C 0.54013(8) 0.31799(7) 0.05407(6) 0.01575(16) Uani 1 1 d . .
O2 O 0.56107(6) 0.24456(5) -0.01168(4) 0.01914(14) Uani 1 1 d . .
C3 C 0.45777(9) 0.23940(9) -0.07122(6) 0.02378(19) Uani 1 1 d . .
H3A H 0.4008 0.1897 -0.0510 0.029 Uiso 1 1 calc R U
H3B H 0.4764 0.2204 -0.1308 0.029 Uiso 1 1 calc R U
C4 C 0.41324(10) 0.34821(9) -0.06814(7) 0.0257(2) Uani 1 1 d . .
H4A H 0.4551 0.3943 -0.1061 0.031 Uiso 1 1 calc R U
H4B H 0.3286 0.3517 -0.0858 0.031 Uiso 1 1 calc R U
O5 O 0.43827(6) 0.37387(5) 0.02254(4) 0.02002(14) Uani 1 1 d . .
C6 C 0.51580(7) 0.26881(7) 0.14197(6) 0.01438(15) Uani 1 1 d . .
H6 H 0.4790 0.3228 0.1770 0.017 Uiso 1 1 calc R U
C7 C 0.62848(7) 0.23290(7) 0.19596(6) 0.01451(15) Uani 1 1 d . .
C11 C 0.59421(8) 0.19746(7) 0.28629(6) 0.01670(16) Uani 1 1 d . .
O11 O 0.62490(7) 0.11443(6) 0.31657(5) 0.02402(16) Uani 1 1 d . .
C12 C 0.51422(8) 0.26340(7) 0.33481(6) 0.01705(16) Uani 1 1 d . .
C13 C 0.42787(10) 0.21365(9) 0.37692(7) 0.0259(2) Uani 1 1 d . .
H13 H 0.4215 0.1408 0.3741 0.031 Uiso 1 1 calc R U
C14 C 0.35080(11) 0.26988(10) 0.42314(8) 0.0311(2) Uani 1 1 d . .
H14 H 0.2905 0.2357 0.4501 0.037 Uiso 1 1 calc R U
C15 C 0.36216(10) 0.37580(9) 0.42978(7) 0.0283(2) Uani 1 1 d . .
H15 H 0.3112 0.4140 0.4629 0.034 Uiso 1 1 calc R U
C16 C 0.44772(11) 0.42612(9) 0.38817(8) 0.0292(2) Uani 1 1 d . .
H16 H 0.4554 0.4988 0.3927 0.035 Uiso 1 1 calc R U
C17 C 0.52247(9) 0.37015(8) 0.33976(7) 0.0243(2) Uani 1 1 d . .
H17 H 0.5796 0.4051 0.3099 0.029 Uiso 1 1 calc R U
C8 C 0.71744(8) 0.31977(7) 0.20653(6) 0.01705(16) Uani 1 1 d . .
O8 O 0.78539(6) 0.32727(6) 0.27198(5) 0.02395(15) Uani 1 1 d . .
C9 C 0.72188(8) 0.39179(7) 0.13274(7) 0.01986(17) Uani 1 1 d . .
H9 H 0.7829 0.4411 0.1344 0.024 Uiso 1 1 calc R U
C10 C 0.64286(8) 0.39005(7) 0.06344(6) 0.01911(17) Uani 1 1 d . .
H10 H 0.6522 0.4372 0.0173 0.023 Uiso 1 1 calc R U
C18 C 0.43186(8) 0.18001(7) 0.13108(6) 0.01724(16) Uani 1 1 d . .
C19 C 0.30658(9) 0.19632(9) 0.13168(7) 0.02259(19) Uani 1 1 d . .
O19 O 0.23408(7) 0.12697(7) 0.11546(6) 0.0339(2) Uani 1 1 d . .
O20 O 0.28040(6) 0.29168(6) 0.15284(5) 0.02451(16) Uani 1 1 d . .
C21 C 0.15925(10) 0.32763(12) 0.15537(8) 0.0338(3) Uani 1 1 d . .
C22 C 0.17705(13) 0.43947(13) 0.18039(12) 0.0478(4) Uani 1 1 d . .
H22A H 0.2139 0.4756 0.1341 0.072 Uiso 1 1 calc R U
H22B H 0.2273 0.4441 0.2352 0.072 Uiso 1 1 calc R U
H22C H 0.1015 0.4712 0.1882 0.072 Uiso 1 1 calc R U
C23 C 0.10108(12) 0.27099(15) 0.22544(9) 0.0463(4) Uani 1 1 d . .
H23A H 0.1473 0.2795 0.2817 0.069 Uiso 1 1 calc R U
H23B H 0.0954 0.1977 0.2107 0.069 Uiso 1 1 calc R U
H23C H 0.0228 0.2990 0.2295 0.069 Uiso 1 1 calc R U
C24 C 0.09402(13) 0.31566(16) 0.06536(9) 0.0507(4) Uani 1 1 d . .
H24A H 0.0879 0.2424 0.0503 0.076 Uiso 1 1 calc R U
H24B H 0.1364 0.3517 0.0220 0.076 Uiso 1 1 calc R U
H24C H 0.0158 0.3451 0.0659 0.076 Uiso 1 1 calc R U
C25 C 0.47286(9) 0.08286(7) 0.12138(6) 0.02042(18) Uani 1 1 d . .
O25 O 0.40336(8) 0.00046(6) 0.10809(6) 0.03061(18) Uani 1 1 d . .
H25 H 0.3365(17) 0.0259(15) 0.1087(12) 0.046(5) Uiso 1 1 d . .
C26 C 0.59883(9) 0.05482(7) 0.12782(7) 0.02169(18) Uani 1 1 d . .
H26A H 0.6156 0.0206 0.0727 0.026 Uiso 1 1 calc R U
H26B H 0.6136 0.0040 0.1755 0.026 Uiso 1 1 calc R U
C27 C 0.68450(8) 0.14473(7) 0.14478(6) 0.01804(17) Uani 1 1 d . .
H27 H 0.6974 0.1738 0.0861 0.022 Uiso 1 1 calc R U
C28 C 0.80328(9) 0.10632(8) 0.18393(8) 0.0258(2) Uani 1 1 d . .
H28A H 0.8334 0.0552 0.1448 0.039 Uiso 1 1 calc R U
H28B H 0.7949 0.0748 0.2410 0.039 Uiso 1 1 calc R U
H28C H 0.8576 0.1644 0.1911 0.039 Uiso 1 1 calc R U

loop_
_atom_site_aniso_label
_atom_site_aniso_U_11
_atom_site_aniso_U_22
_atom_site_aniso_U_33
_atom_site_aniso_U_23
_atom_site_aniso_U_13
_atom_site_aniso_U_12
C1 0.0166(4) 0.0154(4) 0.0150(3) 0.0005(3) 0.0002(3) 0.0009(3)
O2 0.0199(3) 0.0216(3) 0.0157(3) -0.0032(2) 0.0007(2) 0.0011(2)
C3 0.0243(4) 0.0300(5) 0.0164(4) -0.0030(3) -0.0020(3) -0.0010(4)
C4 0.0272(5) 0.0326(5) 0.0164(4) 0.0033(4) -0.0029(3) 0.0043(4)
O5 0.0201(3) 0.0220(3) 0.0174(3) 0.0028(2) -0.0015(2) 0.0051(2)
C6 0.0137(3) 0.0146(3) 0.0146(3) 0.0004(3) -0.0003(3) -0.0001(3)
C7 0.0142(3) 0.0138(3) 0.0153(3) -0.0001(3) 0.0002(3) 0.0002(3)
C11 0.0175(4) 0.0165(4) 0.0156(4) -0.0005(3) -0.0011(3) -0.0002(3)
O11 0.0323(4) 0.0191(3) 0.0205(3) 0.0037(3) 0.0017(3) 0.0056(3)
C12 0.0175(4) 0.0189(4) 0.0146(3) 0.0005(3) -0.0001(3) 0.0009(3)
C13 0.0277(5) 0.0249(5) 0.0260(5) 0.0031(4) 0.0085(4) -0.0016(4)
C14 0.0270(5) 0.0392(6) 0.0287(5) 0.0054(5) 0.0112(4) 0.0019(4)
C15 0.0266(5) 0.0374(6) 0.0216(4) 0.0017(4) 0.0061(4) 0.0122(4)
C16 0.0333(5) 0.0240(5) 0.0315(5) -0.0040(4) 0.0089(4) 0.0060(4)
C17 0.0260(5) 0.0194(4) 0.0287(5) -0.0031(4) 0.0092(4) -0.0004(3)
C8 0.0143(4) 0.0164(4) 0.0203(4) -0.0025(3) 0.0007(3) 0.0005(3)
O8 0.0192(3) 0.0273(4) 0.0242(3) -0.0019(3) -0.0043(3) -0.0023(3)
C9 0.0193(4) 0.0174(4) 0.0230(4) -0.0002(3) 0.0025(3) -0.0037(3)
C10 0.0209(4) 0.0160(4) 0.0209(4) 0.0018(3) 0.0040(3) -0.0022(3)
C18 0.0164(4) 0.0186(4) 0.0165(4) 0.0004(3) 0.0000(3) -0.0041(3)
C19 0.0174(4) 0.0310(5) 0.0190(4) 0.0018(4) -0.0003(3) -0.0049(3)
O19 0.0228(4) 0.0401(5) 0.0384(5) -0.0008(4) -0.0005(3) -0.0139(3)
O20 0.0148(3) 0.0334(4) 0.0255(4) 0.0004(3) 0.0024(3) 0.0021(3)
C21 0.0163(4) 0.0587(8) 0.0266(5) 0.0023(5) 0.0033(4) 0.0093(5)
C22 0.0357(7) 0.0533(9) 0.0554(9) -0.0011(7) 0.0107(6) 0.0211(6)
C23 0.0231(5) 0.0841(12) 0.0329(6) 0.0051(7) 0.0093(5) -0.0007(6)
C24 0.0312(6) 0.0897(13) 0.0296(6) 0.0009(7) -0.0061(5) 0.0195(7)
C25 0.0258(4) 0.0178(4) 0.0174(4) -0.0008(3) 0.0005(3) -0.0063(3)
O25 0.0367(5) 0.0214(4) 0.0334(4) -0.0037(3) 0.0014(3) -0.0129(3)
C26 0.0292(5) 0.0142(4) 0.0216(4) -0.0022(3) 0.0018(4) 0.0015(3)
C27 0.0202(4) 0.0150(4) 0.0189(4) -0.0004(3) 0.0020(3) 0.0039(3)
C28 0.0224(4) 0.0247(5) 0.0301(5) 0.0009(4) 0.0016(4) 0.0088(4)

loop_
_atom_type_symbol
_atom_type_description
_atom_type_scat_dispersion_real
_atom_type_scat_dispersion_imag
_atom_type_scat_source
C C 0.0033 0.0016 'International Tables Vol C Tables 4.2.6.8 and 6.1.1.4'
H H 0.0000 0.0000 'International Tables Vol C Tables 4.2.6.8 and 6.1.1.4'
O O 0.0106 0.0060 'International Tables Vol C Tables 4.2.6.8 and 6.1.1.4'

loop_
_geom_angle_atom_site_label_1
_geom_angle_atom_site_label_2
_geom_angle_atom_site_label_3
_geom_angle
O2 C1 O5 106.57(7)
O2 C1 C10 107.65(7)
O5 C1 C10 109.38(7)
O2 C1 C6 113.48(7)
O5 C1 C6 107.49(7)
C10 C1 C6 112.08(7)
C1 O2 C3 107.45(7)
O2 C3 C4 101.62(8)
O2 C3 H3A 111.4
C4 C3 H3A 111.4
O2 C3 H3B 111.4
C4 C3 H3B 111.4
H3A C3 H3B 109.3
O5 C4 C3 102.03(8)
O5 C4 H4A 111.4
C3 C4 H4A 111.4
O5 C4 H4B 111.4
C3 C4 H4B 111.4
H4A C4 H4B 109.2
C1 O5 C4 107.44(7)
C18 C6 C1 112.64(7)
C18 C6 C7 109.17(7)
C1 C6 C7 112.66(7)
C18 C6 H6 107.4
C1 C6 H6 107.4
C7 C6 H6 107.4
C8 C7 C11 110.33(7)
C8 C7 C6 110.97(7)
C11 C7 C6 107.57(7)
C8 C7 C27 107.05(7)
C11 C7 C27 112.53(7)
C6 C7 C27 108.39(7)
O11 C11 C12 119.12(8)
O11 C11 C7 121.29(8)
C12 C11 C7 119.44(7)
C17 C12 C13 119.03(9)
C17 C12 C11 123.58(8)
C13 C12 C11 117.39(9)
C14 C13 C12 120.48(10)
C14 C13 H13 119.8
C12 C13 H13 119.8
C15 C14 C13 119.91(10)
C15 C14 H14 120.0
C13 C14 H14 120.0
C16 C15 C14 120.08(10)
C16 C15 H15 120.0
C14 C15 H15 120.0
C15 C16 C17 119.94(10)
C15 C16 H16 120.0
C17 C16 H16 120.0
C16 C17 C12 120.49(10)
C16 C17 H17 119.8
C12 C17 H17 119.8
O8 C8 C9 121.25(9)
O8 C8 C7 121.51(9)
C9 C8 C7 117.18(8)
C10 C9 C8 122.25(8)
C10 C9 H9 118.9
C8 C9 H9 118.9
C9 C10 C1 124.07(8)
C9 C10 H10 118.0
C1 C10 H10 118.0
C25 C18 C19 119.24(9)
C25 C18 C6 119.83(8)
C19 C18 C6 120.92(8)
O19 C19 O20 124.50(10)
O19 C19 C18 122.86(10)
O20 C19 C18 112.62(8)
C19 O20 C21 122.67(9)
O20 C21 C23 110.18(11)
O20 C21 C22 101.74(10)
C23 C21 C22 110.25(13)
O20 C21 C24 109.64(10)
C23 C21 C24 112.55(13)
C22 C21 C24 111.96(13)
C21 C22 H22A 109.5
C21 C22 H22B 109.5
H22A C22 H22B 109.5
C21 C22 H22C 109.5
H22A C22 H22C 109.5
H22B C22 H22C 109.5
C21 C23 H23A 109.5
C21 C23 H23B 109.5
H23A C23 H23B 109.5
C21 C23 H23C 109.5
H23A C23 H23C 109.5
H23B C23 H23C 109.5
C21 C24 H24A 109.5
C21 C24 H24B 109.5
H24A C24 H24B 109.5
C21 C24 H24C 109.5
H24A C24 H24C 109.5
H24B C24 H24C 109.5
O25 C25 C18 123.28(10)
O25 C25 C26 112.29(9)
C18 C25 C26 124.38(8)
C25 O25 H25 102.7(13)
C25 C26 C27 115.62(8)
C25 C26 H26A 108.4
C27 C26 H26A 108.4
C25 C26 H26B 108.4
C27 C26 H26B 108.4
H26A C26 H26B 107.4
C28 C27 C26 110.96(8)
C28 C27 C7 115.90(8)
C26 C27 C7 110.82(7)
C28 C27 H27 106.2
C26 C27 H27 106.2
C7 C27 H27 106.2
C27 C28 H28A 109.5
C27 C28 H28B 109.5
H28A C28 H28B 109.5
C27 C28 H28C 109.5
H28A C28 H28C 109.5
H28B C28 H28C 109.5

loop_
_geom_bond_atom_site_label_1
_geom_bond_atom_site_label_2
_geom_bond_distance
C1 O2 1.4252(11)
C1 O5 1.4277(11)
C1 C10 1.5057(13)
C1 C6 1.5415(12)
O2 C3 1.4370(12)
C3 C4 1.5059(16)
C3 H3A 0.9900
C3 H3B 0.9900
C4 O5 1.4365(12)
C4 H4A 0.9900
C4 H4B 0.9900
C6 C18 1.5051(12)
C6 C7 1.5494(12)
C6 H6 1.0000
C7 C8 1.5234(12)
C7 C11 1.5457(12)
C7 C27 1.5606(12)
C11 O11 1.2149(11)
C11 C12 1.5031(13)
C12 C17 1.3915(14)
C12 C13 1.3924(14)
C13 C14 1.3916(16)
C13 H13 0.9500
C14 C15 1.3852(18)
C14 H14 0.9500
C15 C16 1.3849(17)
C15 H15 0.9500
C16 C17 1.3914(14)
C16 H16 0.9500
C17 H17 0.9500
C8 O8 1.2223(11)
C8 C9 1.4741(13)
C9 C10 1.3385(14)
C9 H9 0.9500
C10 H10 0.9500
C18 C25 1.3602(14)
C18 C19 1.4594(13)
C19 O19 1.2389(13)
C19 O20 1.3222(14)
O20 C21 1.4755(13)
C21 C23 1.5085(19)
C21 C22 1.512(2)
C21 C24 1.5222(18)
C22 H22A 0.9800
C22 H22B 0.9800
C22 H22C 0.9800
C23 H23A 0.9800
C23 H23B 0.9800
C23 H23C 0.9800
C24 H24A 0.9800
C24 H24B 0.9800
C24 H24C 0.9800
C25 O25 1.3416(12)
C25 C26 1.4909(15)
O25 H25 0.84(2)
C26 C27 1.5365(14)
C26 H26A 0.9900
C26 H26B 0.9900
C27 C28 1.5289(14)
C27 H27 1.0000
C28 H28A 0.9800
C28 H28B 0.9800
C28 H28C 0.9800

loop_
_geom_hbond_atom_site_label_D
_geom_hbond_atom_site_label_H
_geom_hbond_atom_site_label_A
_geom_hbond_distance_DH
_geom_hbond_distance_HA
_geom_hbond_distance_DA
_geom_hbond_angle_DHA
O25 H25 O19 0.84(2) 1.77(2) 2.5603(14) 155.2(19)

loop_
_geom_torsion_atom_site_label_1
_geom_torsion_atom_site_label_2
_geom_torsion_atom_site_label_3
_geom_torsion_atom_site_label_4
_geom_torsion
O5 C1 O2 C3 -13.93(9)
C10 C1 O2 C3 -131.19(8)
C6 C1 O2 C3 104.18(8)
C1 O2 C3 C4 32.25(9)
O2 C3 C4 O5 -38.08(10)
O2 C1 O5 C4 -11.53(10)
C10 C1 O5 C4 104.57(9)
C6 C1 O5 C4 -133.52(8)
C3 C4 O5 C1 30.84(10)
O2 C1 C6 C18 -45.06(10)
O5 C1 C6 C18 72.52(9)
C10 C1 C6 C18 -167.26(8)
O2 C1 C6 C7 78.97(9)
O5 C1 C6 C7 -163.45(7)
C10 C1 C6 C7 -43.23(10)
C18 C6 C7 C8 178.47(7)
C1 C6 C7 C8 52.55(9)
C18 C6 C7 C11 -60.75(9)
C1 C6 C7 C11 173.33(7)
C18 C6 C7 C27 61.18(9)
C1 C6 C7 C27 -64.74(9)
C8 C7 C11 O11 -109.40(10)
C6 C7 C11 O11 129.42(9)
C27 C7 C11 O11 10.10(12)
C8 C7 C11 C12 75.11(10)
C6 C7 C11 C12 -46.08(10)
C27 C7 C11 C12 -165.40(8)
O11 C11 C12 C17 142.65(10)
C7 C11 C12 C17 -41.76(13)
O11 C11 C12 C13 -37.17(13)
C7 C11 C12 C13 138.43(9)
C17 C12 C13 C14 0.12(16)
C11 C12 C13 C14 179.95(10)
C12 C13 C14 C15 -2.08(18)
C13 C14 C15 C16 2.07(19)
C14 C15 C16 C17 -0.10(19)
C15 C16 C17 C12 -1.88(18)
C13 C12 C17 C16 1.85(16)
C11 C12 C17 C16 -177.96(10)
C11 C7 C8 O8 28.80(12)
C6 C7 C8 O8 147.94(9)
C27 C7 C8 O8 -93.96(10)
C11 C7 C8 C9 -153.95(8)
C6 C7 C8 C9 -34.81(10)
C27 C7 C8 C9 83.29(9)
O8 C8 C9 C10 -174.71(10)
C7 C8 C9 C10 8.03(13)
C8 C9 C10 C1 1.91(15)
O2 C1 C10 C9 -109.18(10)
O5 C1 C10 C9 135.40(10)
C6 C1 C10 C9 16.29(13)
C1 C6 C18 C25 90.39(10)
C7 C6 C18 C25 -35.55(11)
C1 C6 C18 C19 -90.26(10)
C7 C6 C18 C19 143.80(8)
C25 C18 C19 O19 -7.05(15)
C6 C18 C19 O19 173.59(9)
C25 C18 C19 O20 171.76(9)
C6 C18 C19 O20 -7.59(13)
O19 C19 O20 C21 -3.03(16)
C18 C19 O20 C21 178.18(9)
C19 O20 C21 C23 64.30(14)
C19 O20 C21 C22 -178.76(10)
C19 O20 C21 C24 -60.09(16)
C19 C18 C25 O25 3.22(15)
C6 C18 C25 O25 -177.42(9)
C19 C18 C25 C26 -174.15(9)
C6 C18 C25 C26 5.21(14)
O25 C25 C26 C27 -178.90(8)
C18 C25 C26 C27 -1.27(14)
C25 C26 C27 C28 158.45(9)
C25 C26 C27 C7 28.20(11)
C8 C7 C27 C28 54.57(10)
C11 C7 C27 C28 -66.81(10)
C6 C7 C27 C28 174.34(8)
C8 C7 C27 C26 -177.83(7)
C11 C7 C27 C26 60.79(10)
C6 C7 C27 C26 -58.06(9)
